data_8103206
loop_
_publ_author_name
'Yonghua Zhang'
'Ping Liu'
'Zhiling Feng'
'Xiaojing Sun'

_publ_section_title
;
 Crystal structure of triaquatriimidazolenickel(II)
 naphthalene-2,6-disulfonate monohydrate, [Co(C3H4N2)3(H2O)3][C10H6S2O6]
 &#x2022; H2O
;
_journal_issue 4
_journal_name_full 'Zeitschrift f\"ur Kristallographie - New Crystal Structures'
_journal_page_first 513
_journal_volume 226
_journal_year 2011
_chemical_formula_sum 'C19 H26 N6 Ni O10 S2'
_chemical_formula_weight 621.29
_space_group_IT_number 2
_symmetry_cell_setting triclinic
_symmetry_space_group_name_Hall '-P 1'
_symmetry_space_group_name_H-M 'P -1'
_atom_sites_solution_hydrogens geom
_atom_sites_solution_primary direct
_atom_sites_solution_secondary difmap
_audit_creation_method SHELXL-97
_cell_angle_alpha 96.316(4)
_cell_angle_beta 98.315(4)
_cell_angle_gamma 109.229(4)
_cell_formula_units_Z 2
_cell_length_a 8.499(2)
_cell_length_b 12.759(3)
_cell_length_c 13.122(4)
_cell_measurement_reflns_used 4356
_cell_measurement_temperature 293(2)
_cell_measurement_theta_max 25.00
_cell_measurement_theta_min 2.55
_cell_volume 1310.4(6)
_computing_cell_refinement 'Bruker SMART'
_computing_data_collection 'Bruker SMART'
_computing_data_reduction 'Bruker SAINT'
_computing_molecular_graphics 'Bruker SHELXTL'
_computing_publication_material 'Bruker SHELXTL'
_computing_structure_refinement 'SHELXL-97 (Sheldrick, 1997)'
_computing_structure_solution 'SHELXS-97 (Sheldrick, 1990)'
_diffrn_ambient_temperature 293(2)
_diffrn_measured_fraction_theta_full 0.944
_diffrn_measured_fraction_theta_max 0.944
_diffrn_measurement_device_type 'Bruker Smart 1000 CCD diffractometer'
_diffrn_measurement_method 'phi and omega scans'
_diffrn_radiation_monochromator graphite
_diffrn_radiation_source 'fine-focus sealed tube'
_diffrn_radiation_type MoK\a
_diffrn_radiation_wavelength 0.71073
_diffrn_reflns_av_R_equivalents 0.0101
_diffrn_reflns_av_sigmaI/netI 0.0183
_diffrn_reflns_limit_h_max 8
_diffrn_reflns_limit_h_min -10
_diffrn_reflns_limit_k_max 15
_diffrn_reflns_limit_k_min -11
_diffrn_reflns_limit_l_max 15
_diffrn_reflns_limit_l_min -15
_diffrn_reflns_number 6406
_diffrn_reflns_theta_full 25.00
_diffrn_reflns_theta_max 25.00
_diffrn_reflns_theta_min 2.55
_exptl_absorpt_coefficient_mu 0.963
_exptl_absorpt_correction_T_max 0.8457
_exptl_absorpt_correction_T_min 0.6445
_exptl_absorpt_correction_type multi-scan
_exptl_absorpt_process_details '(SADABS; Bruker, 2001)'
_exptl_crystal_colour blue
_exptl_crystal_density_diffrn 1.575
_exptl_crystal_density_method 'not measured'
_exptl_crystal_description block
_exptl_crystal_F_000 644
_exptl_crystal_size_max 0.50
_exptl_crystal_size_mid 0.29
_exptl_crystal_size_min 0.18
_refine_diff_density_max 0.479
_refine_diff_density_min -0.428
_refine_diff_density_rms 0.058
_refine_ls_extinction_method none
_refine_ls_goodness_of_fit_ref 1.026
_refine_ls_hydrogen_treatment mixed
_refine_ls_matrix_type full
_refine_ls_number_parameters 375
_refine_ls_number_reflns 4356
_refine_ls_number_restraints 0
_refine_ls_restrained_S_all 1.026
_refine_ls_R_factor_all 0.0319
_refine_ls_R_factor_gt 0.0285
_refine_ls_shift/su_max 0.000
_refine_ls_shift/su_mean 0.000
_refine_ls_structure_factor_coef Fsqd
_refine_ls_weighting_details 'calc w=1/[\s^2^(Fo^2^)+(0.0423P)^2^+0.8857P] where P=(Fo^2^+2Fc^2^)/3'
_refine_ls_weighting_scheme calc
_refine_ls_wR_factor_gt 0.0751
_refine_ls_wR_factor_ref 0.0780
_reflns_number_gt 3940
_reflns_number_total 4356
_reflns_threshold_expression >2sigma(I)
_cod_data_source_file 1267-3504.cff
_cod_data_source_block 11082m
_cod_database_code 8103206

loop_
_symmetry_equiv_pos_as_xyz
'x, y, z'
'-x, -y, -z'

loop_
_atom_site_label
_atom_site_type_symbol
_atom_site_fract_x
_atom_site_fract_y
_atom_site_fract_z
_atom_site_U_iso_or_equiv
_atom_site_adp_type
_atom_site_occupancy
_atom_site_symmetry_multiplicity
_atom_site_calc_flag
_atom_site_refinement_flags
Ni1 Ni 0.29398(3) 0.07039(2) 0.260026(19) 0.02809(10) Uani 1 1 d .
S1 S 0.39285(7) 0.15559(4) 0.88327(4) 0.02906(13) Uani 1 1 d .
S2 S 0.85734(7) 0.37614(5) 0.65899(4) 0.03285(14) Uani 1 1 d .
C4 C 0.5585(3) 0.47902(18) 1.02708(16) 0.0318(5) Uani 1 1 d .
C8 C 0.6922(3) 0.42296(18) 0.60695(16) 0.0295(4) Uani 1 1 d .
C3 C 0.5428(3) 0.36602(18) 0.99667(17) 0.0338(5) Uani 1 1 d .
H3A H 0.6193 0.3375 1.0309 0.041 Uiso 1 1 calc R
C2 C 0.4157(3) 0.29835(18) 0.91720(16) 0.0300(4) Uani 1 1 d .
N2 N 0.0870(3) 0.26800(17) 0.08621(15) 0.0423(5) Uani 1 1 d .
H2A H 0.0220 0.2764 0.0336 0.051 Uiso 1 1 calc R
C9 C 0.5377(3) 0.38804(19) 0.64280(17) 0.0357(5) Uani 1 1 d .
H9A H 0.5255 0.3449 0.6958 0.043 Uiso 1 1 calc R
C6 C 0.5781(3) 0.51787(18) 0.48276(16) 0.0294(4) Uani 1 1 d .
C7 C 0.7135(3) 0.48744(18) 0.53025(16) 0.0319(5) Uani 1 1 d .
H7A H 0.8175 0.5115 0.5090 0.038 Uiso 1 1 calc R
C10 C 0.4060(3) 0.4177(2) 0.59934(18) 0.0361(5) Uani 1 1 d .
H10A H 0.3046 0.3955 0.6238 0.043 Uiso 1 1 calc R
C5 C 0.6883(3) 0.5518(2) 1.10992(18) 0.0386(5) Uani 1 1 d .
H5A H 0.7653 0.5247 1.1458 0.046 Uiso 1 1 calc R
C13 C 0.0929(3) 0.1704(2) 0.11008(17) 0.0380(5) Uani 1 1 d .
H13A H 0.0255 0.1002 0.0715 0.046 Uiso 1 1 calc R
C1 C 0.2990(3) 0.33972(19) 0.86289(17) 0.0361(5) Uani 1 1 d .
H1A H 0.2136 0.2926 0.8086 0.043 Uiso 1 1 calc R
C18 C 0.1008(3) 0.1474(2) 0.41448(19) 0.0444(6) Uani 1 1 d .
H18A H 0.0350 0.1663 0.3616 0.053 Uiso 1 1 calc R
C11 C 0.2746(3) 0.3010(2) 0.22676(19) 0.0444(6) Uani 1 1 d .
H11A H 0.3584 0.3381 0.2856 0.053 Uiso 1 1 calc R
C17 C 0.2878(4) 0.0932(2) 0.49489(18) 0.0457(6) Uani 1 1 d .
H17A H 0.3770 0.0670 0.5104 0.055 Uiso 1 1 calc R
N4 N 0.7908(3) 0.2942(3) 0.3748(2) 0.0843(10) Uani 1 1 d .
H4A H 0.8713 0.3340 0.4259 0.101 Uiso 1 1 calc R
C19 C 0.0817(4) 0.1531(2) 0.5145(2) 0.0512(7) Uani 1 1 d .
H19A H 0.0024 0.1762 0.5435 0.061 Uiso 1 1 calc R
C15 C 0.6374(4) 0.2269(3) 0.3824(3) 0.0753(11) Uani 1 1 d .
H15A H 0.6014 0.2161 0.4453 0.090 Uiso 1 1 calc R
C14 C 0.6479(4) 0.2125(3) 0.2221(2) 0.0708(9) Uani 1 1 d .
H14A H 0.6195 0.1869 0.1504 0.085 Uiso 1 1 calc R
N5 N 0.2316(2) 0.10977(16) 0.40159(14) 0.0351(4) Uani 1 1 d .
N1 N 0.2066(2) 0.18611(15) 0.19543(13) 0.0328(4) Uani 1 1 d .
N3 N 0.5440(2) 0.17791(16) 0.29122(15) 0.0370(4) Uani 1 1 d .
C12 C 0.2019(3) 0.3517(2) 0.1597(2) 0.0466(6) Uani 1 1 d .
H12A H 0.2256 0.4287 0.1630 0.056 Uiso 1 1 calc R
N6 N 0.2008(3) 0.11862(19) 0.56412(15) 0.0509(6) Uani 1 1 d .
H6A H 0.2178 0.1139 0.6294 0.061 Uiso 1 1 calc R
C16 C 0.7975(4) 0.2889(3) 0.2729(3) 0.0781(10) Uani 1 1 d .
H16A H 0.8870 0.3296 0.2435 0.094 Uiso 1 1 calc R
O2 O 0.5446(2) 0.14362(13) 0.94058(12) 0.0394(4) Uani 1 1 d .
O1W O 0.3151(3) 0.01306(16) 0.10727(13) 0.0439(4) Uani 1 1 d .
H1WB H 0.365(4) -0.028(3) 0.094(2) 0.055(9) Uiso 1 1 d .
H1WA H 0.301(4) 0.043(3) 0.060(2) 0.052(9) Uiso 1 1 d .
O2W O 0.3883(3) -0.05057(16) 0.31761(14) 0.0379(4) Uani 1 1 d .
H2WA H 0.465(4) -0.063(3) 0.287(3) 0.063(10) Uiso 1 1 d .
H2WB H 0.329(4) -0.106(3) 0.325(2) 0.048(9) Uiso 1 1 d .
O5 O 0.7872(2) 0.25431(14) 0.63366(14) 0.0478(4) Uani 1 1 d .
O3W O 0.0581(2) -0.06805(16) 0.22337(14) 0.0420(4) Uani 1 1 d .
H3WB H -0.021(4) -0.066(3) 0.189(3) 0.059(10) Uiso 1 1 d .
H3WA H 0.075(4) -0.118(3) 0.184(3) 0.073(11) Uiso 1 1 d .
O1 O 0.3791(2) 0.13357(14) 0.77087(12) 0.0441(4) Uani 1 1 d .
O3 O 0.2402(2) 0.08950(13) 0.91651(12) 0.0386(4) Uani 1 1 d .
O6 O 0.8974(2) 0.41592(16) 0.77079(13) 0.0506(4) Uani 1 1 d .
O4 O 0.9954(2) 0.42248(18) 0.60570(16) 0.0590(5) Uani 1 1 d .
O4W O 0.8778(3) 0.25224(18) 0.89366(15) 0.0481(4) Uani 1 1 d .
H4WB H 0.783(5) 0.228(3) 0.902(3) 0.074(12) Uiso 1 1 d .
H4WA H 0.885(4) 0.309(3) 0.860(3) 0.077(11) Uiso 1 1 d .

loop_
_atom_site_aniso_label
_atom_site_aniso_U_11
_atom_site_aniso_U_22
_atom_site_aniso_U_33
_atom_site_aniso_U_23
_atom_site_aniso_U_13
_atom_site_aniso_U_12
Ni1 0.03165(16) 0.02879(16) 0.02501(15) 0.00595(11) 0.00288(11) 0.01278(12)
S1 0.0318(3) 0.0310(3) 0.0276(3) 0.0065(2) 0.0055(2) 0.0148(2)
S2 0.0294(3) 0.0362(3) 0.0376(3) 0.0162(2) 0.0063(2) 0.0145(2)
C4 0.0307(11) 0.0318(11) 0.0345(11) 0.0090(9) 0.0044(9) 0.0127(9)
C8 0.0269(10) 0.0312(11) 0.0307(10) 0.0094(8) 0.0025(8) 0.0105(9)
C3 0.0330(12) 0.0352(12) 0.0369(11) 0.0097(9) 0.0020(9) 0.0178(10)
C2 0.0311(11) 0.0307(11) 0.0320(10) 0.0091(9) 0.0088(9) 0.0134(9)
N2 0.0513(12) 0.0504(12) 0.0358(10) 0.0160(9) 0.0056(9) 0.0300(10)
C9 0.0348(12) 0.0402(13) 0.0365(11) 0.0210(10) 0.0110(9) 0.0125(10)
C6 0.0280(11) 0.0306(11) 0.0300(10) 0.0102(8) 0.0059(8) 0.0089(9)
C7 0.0259(10) 0.0353(12) 0.0369(11) 0.0146(9) 0.0087(9) 0.0100(9)
C10 0.0281(11) 0.0437(13) 0.0420(12) 0.0223(10) 0.0122(9) 0.0129(10)
C5 0.0344(12) 0.0388(13) 0.0422(12) 0.0081(10) -0.0055(10) 0.0175(10)
C13 0.0455(14) 0.0389(13) 0.0320(11) 0.0046(9) 0.0030(10) 0.0203(11)
C1 0.0340(12) 0.0337(12) 0.0365(11) 0.0045(9) -0.0024(9) 0.0108(10)
C18 0.0453(14) 0.0559(16) 0.0384(12) 0.0093(11) 0.0093(11) 0.0249(12)
C11 0.0547(15) 0.0326(13) 0.0419(13) 0.0021(10) -0.0016(11) 0.0157(11)
C17 0.0563(16) 0.0525(15) 0.0313(12) 0.0096(11) 0.0026(11) 0.0247(13)
N4 0.0410(14) 0.094(2) 0.083(2) -0.0387(17) 0.0138(13) -0.0058(14)
C19 0.0539(16) 0.0551(16) 0.0460(14) 0.0022(12) 0.0205(12) 0.0185(13)
C15 0.0436(16) 0.096(3) 0.0578(18) -0.0221(17) 0.0134(14) -0.0036(16)
C14 0.0528(18) 0.094(3) 0.0486(16) 0.0236(16) 0.0084(13) -0.0001(17)
N5 0.0404(11) 0.0384(11) 0.0283(9) 0.0067(8) 0.0050(8) 0.0163(9)
N1 0.0423(11) 0.0312(10) 0.0278(9) 0.0050(7) 0.0045(8) 0.0179(8)
N3 0.0344(10) 0.0359(11) 0.0394(10) 0.0072(8) 0.0045(8) 0.0116(8)
C12 0.0585(16) 0.0338(13) 0.0526(14) 0.0122(11) 0.0110(12) 0.0214(12)
N6 0.0705(15) 0.0535(13) 0.0262(10) 0.0064(9) 0.0103(10) 0.0182(12)
C16 0.0448(17) 0.083(2) 0.090(3) 0.023(2) 0.0183(17) -0.0030(16)
O2 0.0390(9) 0.0385(9) 0.0440(9) 0.0043(7) 0.0005(7) 0.0218(7)
O1W 0.0716(13) 0.0456(10) 0.0309(9) 0.0136(8) 0.0157(8) 0.0372(10)
O2W 0.0400(10) 0.0371(10) 0.0432(9) 0.0144(8) 0.0101(8) 0.0189(9)
O5 0.0566(11) 0.0369(9) 0.0544(10) 0.0119(8) 0.0072(8) 0.0224(8)
O3W 0.0358(10) 0.0408(10) 0.0458(10) 0.0047(8) -0.0012(8) 0.0133(8)
O1 0.0589(11) 0.0513(10) 0.0294(8) 0.0060(7) 0.0099(7) 0.0285(9)
O3 0.0372(9) 0.0371(9) 0.0430(9) 0.0121(7) 0.0095(7) 0.0126(7)
O6 0.0592(11) 0.0533(11) 0.0409(9) 0.0065(8) -0.0078(8) 0.0295(9)
O4 0.0360(10) 0.0810(14) 0.0799(14) 0.0494(11) 0.0240(9) 0.0296(10)
O4W 0.0420(11) 0.0515(12) 0.0498(10) 0.0210(9) 0.0022(8) 0.0141(9)

loop_
_atom_type_symbol
_atom_type_description
_atom_type_scat_dispersion_real
_atom_type_scat_dispersion_imag
_atom_type_scat_source
C C 0.0033 0.0016 'International Tables Vol C Tables 4.2.6.8 and 6.1.1.4'
H H 0.0000 0.0000 'International Tables Vol C Tables 4.2.6.8 and 6.1.1.4'
N N 0.0061 0.0033 'International Tables Vol C Tables 4.2.6.8 and 6.1.1.4'
O O 0.0106 0.0060 'International Tables Vol C Tables 4.2.6.8 and 6.1.1.4'
S S 0.1246 0.1234 'International Tables Vol C Tables 4.2.6.8 and 6.1.1.4'
Ni Ni 0.3393 1.1124 'International Tables Vol C Tables 4.2.6.8 and 6.1.1.4'

loop_
_geom_angle_atom_site_label_1
_geom_angle_atom_site_label_2
_geom_angle_atom_site_label_3
_geom_angle
_geom_angle_site_symmetry_1
_geom_angle_site_symmetry_3
N5 Ni1 N1 92.40(7) . .
N5 Ni1 N3 98.54(8) . .
N1 Ni1 N3 93.10(8) . .
N5 Ni1 O1W 170.50(8) . .
N1 Ni1 O1W 86.27(7) . .
N3 Ni1 O1W 90.93(8) . .
N5 Ni1 O2W 91.10(7) . .
N1 Ni1 O2W 176.50(7) . .
N3 Ni1 O2W 86.21(8) . .
O1W Ni1 O2W 90.30(8) . .
N5 Ni1 O3W 87.47(8) . .
N1 Ni1 O3W 97.19(8) . .
N3 Ni1 O3W 167.86(8) . .
O1W Ni1 O3W 83.37(8) . .
O2W Ni1 O3W 83.12(8) . .
O1 S1 O3 112.32(10) . 1
O1 S1 O3 112.32(10) . .
O3 S1 O3 0.00(13) 1 .
O1 S1 O2 112.71(10) . .
O3 S1 O2 111.81(10) 1 .
O3 S1 O2 111.81(10) . .
O1 S1 C2 106.90(10) . .
O3 S1 C2 106.70(10) 1 .
O3 S1 C2 106.70(10) . .
O2 S1 C2 105.87(10) . .
O4 S2 O5 111.61(12) . .
O4 S2 O6 114.22(13) . .
O5 S2 O6 112.17(11) . .
O4 S2 C8 106.04(10) . .
O5 S2 C8 105.48(10) . .
O6 S2 C8 106.60(10) . .
C3 C4 C4 118.8(2) . 2_667
C3 C4 C5 121.9(2) . .
C4 C4 C5 119.3(3) 2_667 .
C7 C8 C9 121.06(19) . .
C7 C8 S2 119.98(16) . .
C9 C8 S2 118.89(15) . .
C2 C3 C4 120.3(2) . .
C2 C3 H3A 119.9 . .
C4 C3 H3A 119.9 . .
C3 C2 C1 121.1(2) . .
C3 C2 S1 119.71(16) . .
C1 C2 S1 119.13(16) . .
C13 N2 C12 107.8(2) . .
C13 N2 H2A 126.1 . .
C12 N2 H2A 126.1 . .
C10 C9 C8 119.69(19) . .
C10 C9 H9A 120.2 . .
C8 C9 H9A 120.2 . .
C6 C6 C7 119.0(2) 2_666 .
C6 C6 C10 119.0(2) 2_666 2_666
C7 C6 C10 121.98(19) . 2_666
C8 C7 C6 120.36(19) . .
C8 C7 H7A 119.8 . .
C6 C7 H7A 119.8 . .
C9 C10 C6 120.8(2) . 2_666
C9 C10 H10A 119.6 . .
C6 C10 H10A 119.6 2_666 .
C1 C5 C4 120.6(2) 2_667 .
C1 C5 H5A 119.7 2_667 .
C4 C5 H5A 119.7 . .
N1 C13 N2 111.2(2) . .
N1 C13 H13A 124.4 . .
N2 C13 H13A 124.4 . .
C5 C1 C2 119.9(2) 2_667 .
C5 C1 H1A 120.1 2_667 .
C2 C1 H1A 120.1 . .
C19 C18 N5 110.1(2) . .
C19 C18 H18A 124.9 . .
N5 C18 H18A 124.9 . .
C12 C11 N1 109.8(2) . .
C12 C11 H11A 125.1 . .
N1 C11 H11A 125.1 . .
N5 C17 N6 111.3(2) . .
N5 C17 H17A 124.4 . .
N6 C17 H17A 124.4 . .
C15 N4 C16 107.7(3) . .
C15 N4 H4A 126.2 . .
C16 N4 H4A 126.2 . .
C18 C19 N6 105.8(2) . .
C18 C19 H19A 127.1 . .
N6 C19 H19A 127.1 . .
N3 C15 N4 111.7(3) . .
N3 C15 H15A 124.1 . .
N4 C15 H15A 124.1 . .
C16 C14 N3 110.0(3) . .
C16 C14 H14A 125.0 . .
N3 C14 H14A 125.0 . .
C17 N5 C18 104.6(2) . .
C17 N5 Ni1 130.00(17) . .
C18 N5 Ni1 124.92(15) . .
C13 N1 C11 104.95(19) . .
C13 N1 Ni1 129.06(15) . .
C11 N1 Ni1 125.48(15) . .
C15 N3 C14 104.7(2) . .
C15 N3 Ni1 127.00(19) . .
C14 N3 Ni1 128.29(18) . .
C11 C12 N2 106.2(2) . .
C11 C12 H12A 126.9 . .
N2 C12 H12A 126.9 . .
C17 N6 C19 108.2(2) . .
C17 N6 H6A 125.9 . .
C19 N6 H6A 125.9 . .
N4 C16 C14 105.6(3) . .
N4 C16 H16A 127.2 . .
C14 C16 H16A 127.2 . .
Ni1 O1W H1WB 124(2) . .
Ni1 O1W H1WA 124(2) . .
H1WB O1W H1WA 109(3) . .
Ni1 O2W H2WA 115(2) . .
Ni1 O2W H2WB 121(2) . .
H2WA O2W H2WB 108(3) . .
Ni1 O3W H3WB 123(2) . .
Ni1 O3W H3WA 105(2) . .
H3WB O3W H3WA 99(3) . .
O3 O3 S1 0(10) 1 .
H4WB O4W H4WA 106(3) . .

loop_
_geom_bond_atom_site_label_1
_geom_bond_atom_site_label_2
_geom_bond_distance
_geom_bond_site_symmetry_2
Ni1 N5 2.0591(19) .
Ni1 N1 2.0653(18) .
Ni1 N3 2.066(2) .
Ni1 O1W 2.1103(18) .
Ni1 O2W 2.1196(17) .
Ni1 O3W 2.1381(18) .
S1 O1 1.4510(16) .
S1 O3 1.4520(16) 1
S1 O3 1.4520(16) .
S1 O2 1.4586(16) .
S1 C2 1.766(2) .
S2 O4 1.4442(18) .
S2 O5 1.4494(18) .
S2 O6 1.4504(18) .
S2 C8 1.777(2) .
C4 C3 1.409(3) .
C4 C4 1.418(4) 2_667
C4 C5 1.420(3) .
C8 C7 1.364(3) .
C8 C9 1.408(3) .
C3 C2 1.364(3) .
C3 H3A 0.9300 .
C2 C1 1.412(3) .
N2 C13 1.332(3) .
N2 C12 1.355(3) .
N2 H2A 0.8600 .
C9 C10 1.365(3) .
C9 H9A 0.9300 .
C6 C6 1.413(4) 2_666
C6 C7 1.415(3) .
C6 C10 1.420(3) 2_666
C7 H7A 0.9300 .
C10 C6 1.420(3) 2_666
C10 H10A 0.9300 .
C5 C1 1.356(3) 2_667
C5 H5A 0.9300 .
C13 N1 1.318(3) .
C13 H13A 0.9300 .
C1 C5 1.356(3) 2_667
C1 H1A 0.9300 .
C18 C19 1.343(3) .
C18 N5 1.372(3) .
C18 H18A 0.9300 .
C11 C12 1.344(3) .
C11 N1 1.376(3) .
C11 H11A 0.9300 .
C17 N5 1.314(3) .
C17 N6 1.328(3) .
C17 H17A 0.9300 .
N4 C15 1.329(4) .
N4 C16 1.342(5) .
N4 H4A 0.8600 .
C19 N6 1.345(4) .
C19 H19A 0.9300 .
C15 N3 1.299(4) .
C15 H15A 0.9300 .
C14 C16 1.344(4) .
C14 N3 1.365(3) .
C14 H14A 0.9300 .
C12 H12A 0.9300 .
N6 H6A 0.8600 .
C16 H16A 0.9300 .
O1W H1WB 0.80(3) .
O1W H1WA 0.78(3) .
O2W H2WA 0.86(4) .
O2W H2WB 0.75(3) .
O3W H3WB 0.77(4) .
O3W H3WA 0.84(4) .
O3 O3 0.000(4) 1
O4W H4WB 0.79(4) .
O4W H4WA 0.89(4) .

loop_
_geom_hbond_atom_site_label_D
_geom_hbond_atom_site_label_H
_geom_hbond_atom_site_label_A
_geom_hbond_distance_DH
_geom_hbond_distance_HA
_geom_hbond_distance_DA
_geom_hbond_angle_DHA
N4 H4A O4 0.86 2.42 3.224(4) 155.6
N6 H6A O1 0.86 2.08 2.864(3) 151.3
O4W H4WB O2 0.79(4) 2.13(4) 2.903(3) 169(4)
O4W H4WA O6 0.89(4) 1.87(4) 2.753(3) 172(3)

loop_
_geom_torsion_atom_site_label_1
_geom_torsion_atom_site_label_2
_geom_torsion_atom_site_label_3
_geom_torsion_atom_site_label_4
_geom_torsion
_geom_torsion_site_symmetry_1
_geom_torsion_site_symmetry_4
O4 S2 C8 C7 1.3(2) . .
O5 S2 C8 C7 -117.21(19) . .
O6 S2 C8 C7 123.37(19) . .
O4 S2 C8 C9 178.39(19) . .
O5 S2 C8 C9 59.9(2) . .
O6 S2 C8 C9 -59.5(2) . .
C4 C4 C3 C2 -0.7(4) 2_667 .
C5 C4 C3 C2 179.5(2) . .
C4 C3 C2 C1 0.8(3) . .
C4 C3 C2 S1 -177.64(17) . .
O1 S1 C2 C3 -130.49(18) . .
O3 S1 C2 C3 109.14(19) 1 .
O3 S1 C2 C3 109.14(19) . .
O2 S1 C2 C3 -10.1(2) . .
O1 S1 C2 C1 51.0(2) . .
O3 S1 C2 C1 -69.35(19) 1 .
O3 S1 C2 C1 -69.35(19) . .
O2 S1 C2 C1 171.40(17) . .
C7 C8 C9 C10 0.9(4) . .
S2 C8 C9 C10 -176.18(18) . .
C9 C8 C7 C6 -1.9(3) . .
S2 C8 C7 C6 175.14(17) . .
C6 C6 C7 C8 1.1(4) 2_666 .
C10 C6 C7 C8 -178.2(2) 2_666 .
C8 C9 C10 C6 0.9(4) . 2_666
C3 C4 C5 C1 179.6(2) . 2_667
C4 C4 C5 C1 -0.1(4) 2_667 2_667
C12 N2 C13 N1 -0.3(3) . .
C3 C2 C1 C5 -0.5(3) . 2_667
S1 C2 C1 C5 178.00(19) . 2_667
N5 C18 C19 N6 -0.1(3) . .
C16 N4 C15 N3 0.1(5) . .
N6 C17 N5 C18 -0.3(3) . .
N6 C17 N5 Ni1 -172.53(17) . .
C19 C18 N5 C17 0.3(3) . .
C19 C18 N5 Ni1 173.01(18) . .
N1 Ni1 N5 C17 -159.5(2) . .
N3 Ni1 N5 C17 -66.0(2) . .
O1W Ni1 N5 C17 118.8(5) . .
O2W Ni1 N5 C17 20.4(2) . .
O3W Ni1 N5 C17 103.4(2) . .
N1 Ni1 N5 C18 29.7(2) . .
N3 Ni1 N5 C18 123.2(2) . .
O1W Ni1 N5 C18 -52.0(5) . .
O2W Ni1 N5 C18 -150.5(2) . .
O3W Ni1 N5 C18 -67.4(2) . .
N2 C13 N1 C11 0.4(3) . .
N2 C13 N1 Ni1 -171.56(15) . .
C12 C11 N1 C13 -0.5(3) . .
C12 C11 N1 Ni1 171.91(17) . .
N5 Ni1 N1 C13 -124.6(2) . .
N3 Ni1 N1 C13 136.7(2) . .
O1W Ni1 N1 C13 46.0(2) . .
O2W Ni1 N1 C13 58.1(13) . .
O3W Ni1 N1 C13 -36.8(2) . .
N5 Ni1 N1 C11 64.9(2) . .
N3 Ni1 N1 C11 -33.8(2) . .
O1W Ni1 N1 C11 -124.5(2) . .
O2W Ni1 N1 C11 -112.4(12) . .
O3W Ni1 N1 C11 152.66(19) . .
N4 C15 N3 C14 3.0(4) . .
N4 C15 N3 Ni1 -177.6(2) . .
C16 C14 N3 C15 -5.1(4) . .
C16 C14 N3 Ni1 175.5(2) . .
N5 Ni1 N3 C15 17.3(3) . .
N1 Ni1 N3 C15 110.2(3) . .
O1W Ni1 N3 C15 -163.5(3) . .
O2W Ni1 N3 C15 -73.2(3) . .
O3W Ni1 N3 C15 -101.8(4) . .
N5 Ni1 N3 C14 -163.4(3) . .
N1 Ni1 N3 C14 -70.5(3) . .
O1W Ni1 N3 C14 15.8(3) . .
O2W Ni1 N3 C14 106.0(3) . .
O3W Ni1 N3 C14 77.5(4) . .
N1 C11 C12 N2 0.3(3) . .
C13 N2 C12 C11 0.0(3) . .
N5 C17 N6 C19 0.2(3) . .
C18 C19 N6 C17 0.0(3) . .
C15 N4 C16 C14 -3.2(5) . .
N3 C14 C16 N4 5.2(4) . .
O1 S1 O3 O3 0.0(4) . 1
O2 S1 O3 O3 0.0(4) . 1
C2 S1 O3 O3 0.0(4) . 1
